data_4333923
loop_
_publ_author_name
'Talia Bsaibess'
'Michel Guerro'
'Yann Le Gal'
'Daad Sarraf'
'Nathalie Bellec'
'Marc Fourmigu\'e'
'Fr\'ed\'eric Barri\`ere'
'Vincent Dorcet'
'Thierry Guizouarn'
'Thierry Roisnel'
'Dominique Lorcy'

_publ_section_title
;
 Variable Magnetic Interactions between S = 1/2 Cation Radical Salts of
 Functionalizable Electron-Rich Dithiolene and Diselenolene Cp2Mo
 Complexes
;
_journal_name_full 'Inorganic Chemistry'
_journal_page_first 2162
_journal_page_last 2173
_journal_paper_doi 10.1021/ic3025606
_journal_volume 52
_journal_year 2013
_chemical_compound_source 'synthesis as described'
_chemical_formula_moiety 'C14 H13 Mo N S4, C12 F4 N4'
_chemical_formula_sum 'C26 H13 F4 Mo N5 S4'
_chemical_formula_weight 695.59
_chemical_name_systematic
;
 ?
;
_space_group_IT_number 15
_symmetry_cell_setting monoclinic
_symmetry_Int_Tables_number 15
_symmetry_space_group_name_Hall '-C 2yc'
_symmetry_space_group_name_H-M 'C 1 2/c 1'
_atom_sites_solution_hydrogens geom
_atom_sites_solution_primary direct
_atom_sites_solution_secondary difmap
_audit_conform_dict_location ftp://ftp.iucr.org/pub/cif_core.dic
_audit_conform_dict_name cif_core.dic
_audit_conform_dict_version 2.4
_audit_creation_date 2012-04-12T20:04:33-00:00
_audit_creation_method 'WinGX routine CIF_UPDATE'
_cell_angle_alpha 90
_cell_angle_beta 118.125(2)
_cell_angle_gamma 90
_cell_formula_units_Z 8
_cell_length_a 17.0484(11)
_cell_length_b 25.4809(16)
_cell_length_c 13.8577(7)
_cell_measurement_reflns_used 8451
_cell_measurement_temperature 150(2)
_cell_measurement_theta_max 27.51
_cell_measurement_theta_min 2.31
_cell_measurement_wavelength 0.71073
_cell_volume 5309.1(6)
_computing_cell_refinement 'Bruker APEX2 (Bruker, 2006)'
_computing_data_collection 'Bruker APEX2 (Bruker, 2006)'
_computing_data_reduction 'Bruker APEX2 (Bruker, 2006)'
_computing_molecular_graphics 'Ortep-3 for Windows (Farrugia, 1997)'
_computing_publication_material
;
           WinGX publication routines (Farrugia, 1999),
           CRYSCAL (T. Roisnel, local program)
;
_computing_structure_refinement 'SHELXL-97 (Sheldrick, 1997)'
_computing_structure_solution 'SIR97 (Altomare et al., 1999)'
_diffrn_ambient_temperature 150(2)
_diffrn_detector 'CCD plate'
_diffrn_measured_fraction_theta_full 0.998
_diffrn_measured_fraction_theta_max 0.998
_diffrn_measurement_device_type 'APEXII, Bruker-AXS'
_diffrn_measurement_method 'CCD rotation images, thin slices'
_diffrn_radiation_monochromator graphite
_diffrn_radiation_probe x-ray
_diffrn_radiation_type MoK\a
_diffrn_radiation_wavelength 0.71073
_diffrn_reflns_av_R_equivalents 0.0479
_diffrn_reflns_av_unetI/netI 0.0439
_diffrn_reflns_limit_h_max 22
_diffrn_reflns_limit_h_min -20
_diffrn_reflns_limit_k_max 33
_diffrn_reflns_limit_k_min -32
_diffrn_reflns_limit_l_max 13
_diffrn_reflns_limit_l_min -17
_diffrn_reflns_number 22584
_diffrn_reflns_theta_full 27.48
_diffrn_reflns_theta_max 27.48
_diffrn_reflns_theta_min 3.05
_exptl_absorpt_coefficient_mu 0.865
_exptl_absorpt_correction_T_max 0.848
_exptl_absorpt_correction_T_min 0.698
_exptl_absorpt_correction_type multi-scan
_exptl_absorpt_process_details
;
  [Sheldrick, G.M. (2002). SADABS Bruker AXS Inc., Madison, Wisconsin, USA]
;
_exptl_crystal_colour 'dark red'
_exptl_crystal_density_diffrn 1.741
_exptl_crystal_description prism
_exptl_crystal_F_000 2768
_exptl_crystal_size_max 0.45
_exptl_crystal_size_mid 0.25
_exptl_crystal_size_min 0.19
_platon_squeeze_details
;
;
_refine_diff_density_max 0.418
_refine_diff_density_min -0.349
_refine_diff_density_rms 0.081
_refine_ls_extinction_method none
_refine_ls_goodness_of_fit_ref 1.052
_refine_ls_hydrogen_treatment constr
_refine_ls_matrix_type full
_refine_ls_number_parameters 362
_refine_ls_number_reflns 6065
_refine_ls_number_restraints 0
_refine_ls_restrained_S_all 1.052
_refine_ls_R_factor_all 0.0386
_refine_ls_R_factor_gt 0.0314
_refine_ls_shift/su_max 0.004
_refine_ls_shift/su_mean 0
_refine_ls_structure_factor_coef Fsqd
_refine_ls_weighting_details 'calc w=1/[\s^2^(Fo^2^)+(0.0390P)^2^+3.1537P] where P=(Fo^2^+2Fc^2^)/3'
_refine_ls_weighting_scheme calc
_refine_ls_wR_factor_gt 0.0814
_refine_ls_wR_factor_ref 0.0848
_reflns_number_gt 5134
_reflns_number_total 6065
_reflns_threshold_expression >2sigma(I)
_cod_data_source_file ic3025606_si_001_11.cif
_cod_data_source_block 3aTCNQF4
_cod_original_cell_volume 5309.1(5)
_cod_original_sg_symbol_H-M 'C 2/c'
_cod_database_code 4333923

loop_
_symmetry_equiv_pos_as_xyz
'x, y, z'
'-x, y, -z+1/2'
'x+1/2, y+1/2, z'
'-x+1/2, y+1/2, -z+1/2'
'-x, -y, -z'
'x, -y, z-1/2'
'-x+1/2, -y+1/2, -z'
'x+1/2, -y+1/2, z-1/2'

loop_
_atom_site_label
_atom_site_type_symbol
_atom_site_fract_x
_atom_site_fract_y
_atom_site_fract_z
_atom_site_U_iso_or_equiv
_atom_site_adp_type
_atom_site_occupancy
_atom_site_symmetry_multiplicity
_atom_site_calc_flag
_atom_site_refinement_flags
Mo1 Mo 0.801213(13) 0.812622(7) 0.263441(15) 0.02002(7) Uani 1 1 d .
S1 S 0.96336(4) 0.82378(2) 0.34246(5) 0.02697(14) Uani 1 1 d .
S2 S 0.79871(4) 0.90719(2) 0.22428(5) 0.02354(13) Uani 1 1 d .
S3 S 1.07494(4) 0.92285(3) 0.43393(5) 0.02769(14) Uani 1 1 d .
S4 S 1.07780(5) 1.03964(3) 0.43414(5) 0.03360(16) Uani 1 1 d .
C1 C 0.71922(19) 0.81241(10) 0.0731(2) 0.0354(7) Uani 1 1 d .
H1 H 0.6871 0.8424 0.0336 0.043 Uiso 1 1 calc R
C2 C 0.68629(18) 0.77181(12) 0.1092(2) 0.0406(7) Uani 1 1 d .
H2 H 0.6275 0.7692 0.0996 0.049 Uiso 1 1 calc R
C3 C 0.7547(2) 0.73481(10) 0.1626(2) 0.0396(7) Uani 1 1 d .
H3 H 0.7497 0.703 0.1951 0.048 Uiso 1 1 calc R
C4 C 0.83030(18) 0.75242(11) 0.1599(2) 0.0357(6) Uani 1 1 d .
H4 H 0.886 0.7349 0.1892 0.043 Uiso 1 1 calc R
C5 C 0.80931(19) 0.80133(11) 0.1053(2) 0.0330(6) Uani 1 1 d .
H5 H 0.8489 0.823 0.0926 0.04 Uiso 1 1 calc R
C11 C 0.6968(2) 0.80739(12) 0.3294(2) 0.0384(7) Uani 1 1 d .
H11 H 0.6347 0.8078 0.2811 0.046 Uiso 1 1 calc R
C12 C 0.7523(2) 0.76222(11) 0.3637(2) 0.0417(7) Uani 1 1 d .
H12 H 0.7332 0.727 0.3437 0.05 Uiso 1 1 calc R
C13 C 0.8403(2) 0.77842(11) 0.4323(2) 0.0390(7) Uani 1 1 d .
H13 H 0.8913 0.7566 0.4664 0.047 Uiso 1 1 calc R
C14 C 0.8377(2) 0.83392(11) 0.4405(2) 0.0349(6) Uani 1 1 d .
H14 H 0.8874 0.8561 0.4809 0.042 Uiso 1 1 calc R
C15 C 0.7495(2) 0.85036(11) 0.3789(2) 0.0367(6) Uani 1 1 d .
H15 H 0.7292 0.8855 0.3723 0.044 Uiso 1 1 calc R
C21 C 0.97554(15) 0.88978(9) 0.35802(18) 0.0237(5) Uani 1 1 d .
C22 C 0.90623(16) 0.92533(9) 0.30746(17) 0.0224(5) Uani 1 1 d .
N23 N 0.93356(13) 0.97681(7) 0.32790(15) 0.0232(4) Uani 1 1 d .
C24 C 0.87124(17) 1.02049(9) 0.28775(19) 0.0278(5) Uani 1 1 d .
H24A H 0.8469 1.0234 0.2082 0.042 Uiso 1 1 calc R
H24B H 0.9022 1.0531 0.3225 0.042 Uiso 1 1 calc R
H24C H 0.8227 1.0144 0.3055 0.042 Uiso 1 1 calc R
C25 C 1.02296(17) 0.98381(10) 0.39373(18) 0.0259(5) Uani 1 1 d .
N31 N 0.72028(16) 1.10844(9) 0.35591(19) 0.0449(6) Uani 1 1 d .
C32 C 0.65317(17) 1.10017(9) 0.2803(2) 0.0286(5) Uani 1 1 d .
C33 C 0.56840(15) 1.09429(9) 0.18688(17) 0.0221(5) Uani 1 1 d .
C34 C 0.52425(16) 1.14296(9) 0.14589(18) 0.0246(5) Uani 1 1 d .
N32 N 0.49445(15) 1.18436(8) 0.11990(18) 0.0327(5) Uani 1 1 d .
C36 C 0.52879(15) 1.04474(9) 0.14768(17) 0.0203(5) Uani 1 1 d .
C37 C 0.44238(15) 1.03798(9) 0.05841(18) 0.0219(5) Uani 1 1 d .
F37 F 0.39657(9) 1.08107(5) 0.00587(11) 0.0302(3) Uani 1 1 d .
C38 C 0.40355(15) 0.99037(9) 0.02177(17) 0.0222(5) Uani 1 1 d .
F38 F 0.32148(9) 0.98944(5) -0.06343(11) 0.0317(3) Uani 1 1 d .
C39 C 0.44553(15) 0.94240(9) 0.06754(17) 0.0210(5) Uani 1 1 d .
C40 C 0.53232(16) 0.94911(9) 0.15660(18) 0.0224(5) Uani 1 1 d .
F40 F 0.57944(10) 0.90608(5) 0.20902(11) 0.0308(3) Uani 1 1 d .
C41 C 0.57098(15) 0.99652(9) 0.19384(17) 0.0210(5) Uani 1 1 d .
F41 F 0.65324(9) 0.99695(5) 0.28008(10) 0.0279(3) Uani 1 1 d .
C42 C 0.40624(16) 0.89278(9) 0.02907(18) 0.0234(5) Uani 1 1 d .
C43 C 0.31727(18) 0.88490(9) -0.0553(2) 0.0289(5) Uani 1 1 d .
N44 N 0.24669(16) 0.87434(9) -0.12023(18) 0.0392(6) Uani 1 1 d .
C45 C 0.45101(17) 0.84500(10) 0.07677(19) 0.0267(5) Uani 1 1 d .
N45 N 0.48366(16) 0.80509(8) 0.11195(18) 0.0360(5) Uani 1 1 d .

loop_
_atom_site_aniso_label
_atom_site_aniso_U_11
_atom_site_aniso_U_22
_atom_site_aniso_U_33
_atom_site_aniso_U_23
_atom_site_aniso_U_13
_atom_site_aniso_U_12
Mo1 0.02073(12) 0.01721(11) 0.02125(12) 0.00027(7) 0.00918(8) 0.00339(7)
S1 0.0216(3) 0.0234(3) 0.0301(3) -0.0016(2) 0.0074(2) 0.0037(2)
S2 0.0224(3) 0.0187(3) 0.0246(3) -0.0003(2) 0.0070(2) 0.0019(2)
S3 0.0223(3) 0.0326(3) 0.0259(3) -0.0069(3) 0.0095(2) -0.0010(2)
S4 0.0366(4) 0.0327(4) 0.0356(3) -0.0124(3) 0.0205(3) -0.0122(3)
C1 0.0389(16) 0.0261(13) 0.0238(13) -0.0081(10) 0.0003(11) 0.0084(11)
C2 0.0264(14) 0.0487(17) 0.0479(16) -0.0280(14) 0.0185(12) -0.0076(13)
C3 0.061(2) 0.0229(13) 0.0393(15) -0.0102(12) 0.0268(14) -0.0092(13)
C4 0.0324(15) 0.0368(15) 0.0302(13) -0.0136(12) 0.0084(11) 0.0115(12)
C5 0.0400(16) 0.0368(14) 0.0254(12) -0.0112(11) 0.0181(11) -0.0128(12)
C11 0.0326(15) 0.0569(19) 0.0338(14) 0.0066(13) 0.0224(12) 0.0046(13)
C12 0.057(2) 0.0358(15) 0.0452(16) 0.0029(13) 0.0348(15) -0.0069(14)
C13 0.0479(18) 0.0379(15) 0.0315(14) 0.0167(12) 0.0190(12) 0.0147(13)
C14 0.0454(17) 0.0376(15) 0.0235(12) -0.0005(11) 0.0178(12) 0.0030(13)
C15 0.0510(18) 0.0382(15) 0.0334(14) 0.0071(12) 0.0301(13) 0.0148(14)
C21 0.0225(12) 0.0261(12) 0.0213(11) -0.0047(10) 0.0093(9) -0.0009(10)
C22 0.0273(12) 0.0235(11) 0.0178(10) -0.0033(9) 0.0118(9) 0.0000(10)
N23 0.0275(11) 0.0222(10) 0.0217(9) -0.0033(8) 0.0130(8) -0.0020(8)
C24 0.0326(14) 0.0235(12) 0.0279(12) -0.0022(10) 0.0146(10) -0.0005(10)
C25 0.0310(13) 0.0297(13) 0.0207(11) -0.0066(10) 0.0151(10) -0.0031(11)
N31 0.0416(15) 0.0291(12) 0.0402(13) -0.0026(11) -0.0004(11) -0.0023(11)
C32 0.0349(15) 0.0176(11) 0.0309(13) -0.0001(10) 0.0134(11) 0.0007(10)
C33 0.0239(12) 0.0222(11) 0.0220(11) -0.0009(9) 0.0123(9) 0.0019(9)
C34 0.0286(13) 0.0234(12) 0.0221(11) -0.0054(10) 0.0121(10) -0.0039(10)
N32 0.0367(13) 0.0243(11) 0.0341(12) -0.0041(9) 0.0142(10) 0.0023(9)
C36 0.0238(12) 0.0220(11) 0.0192(10) -0.0003(9) 0.0136(9) 0.0027(9)
C37 0.0246(12) 0.0215(11) 0.0220(11) 0.0013(9) 0.0130(9) 0.0049(9)
F37 0.0267(8) 0.0215(7) 0.0342(7) 0.0008(6) 0.0075(6) 0.0057(6)
C38 0.0210(12) 0.0274(12) 0.0191(11) -0.0006(9) 0.0102(9) -0.0001(9)
F38 0.0238(8) 0.0290(8) 0.0319(7) -0.0011(6) 0.0046(6) -0.0004(6)
C39 0.0242(12) 0.0232(11) 0.0186(10) -0.0025(9) 0.0128(9) -0.0017(9)
C40 0.0282(13) 0.0209(11) 0.0217(11) 0.0034(9) 0.0147(10) 0.0035(10)
F40 0.0341(8) 0.0197(7) 0.0293(7) 0.0032(6) 0.0073(6) 0.0022(6)
C41 0.0216(12) 0.0260(12) 0.0171(10) -0.0009(9) 0.0104(9) 0.0021(9)
F41 0.0250(8) 0.0263(7) 0.0238(7) 0.0001(6) 0.0045(6) 0.0014(6)
C42 0.0271(12) 0.0245(12) 0.0207(11) -0.0012(10) 0.0129(9) -0.0028(10)
C43 0.0378(15) 0.0239(12) 0.0290(13) 0.0009(10) 0.0188(11) -0.0038(11)
N44 0.0343(14) 0.0389(13) 0.0378(12) -0.0005(11) 0.0115(11) -0.0119(11)
C45 0.0297(13) 0.0265(13) 0.0238(12) -0.0064(10) 0.0125(10) -0.0088(11)
N45 0.0406(14) 0.0255(12) 0.0338(12) -0.0029(10) 0.0110(10) -0.0061(10)

loop_
_atom_type_symbol
_atom_type_description
_atom_type_scat_dispersion_real
_atom_type_scat_dispersion_imag
_atom_type_scat_source
C C 0.0033 0.0016 'International Tables Vol C Tables 4.2.6.8 and 6.1.1.4'
H H 0 0 'International Tables Vol C Tables 4.2.6.8 and 6.1.1.4'
N N 0.0061 0.0033 'International Tables Vol C Tables 4.2.6.8 and 6.1.1.4'
F F 0.0171 0.0103 'International Tables Vol C Tables 4.2.6.8 and 6.1.1.4'
S S 0.1246 0.1234 'International Tables Vol C Tables 4.2.6.8 and 6.1.1.4'
Mo Mo -1.6832 0.6857 'International Tables Vol C Tables 4.2.6.8 and 6.1.1.4'

loop_
_geom_angle_atom_site_label_1
_geom_angle_atom_site_label_2
_geom_angle_atom_site_label_3
_geom_angle
C5 Mo1 C13 144.81(10)
C5 Mo1 C14 161.79(10)
C13 Mo1 C14 36.18(10)
C5 Mo1 C4 35.89(9)
C13 Mo1 C4 109.83(10)
C14 Mo1 C4 142.44(9)
C5 Mo1 C12 135.15(10)
C13 Mo1 C12 35.62(10)
C14 Mo1 C12 58.84(10)
C4 Mo1 C12 104.36(11)
C5 Mo1 C1 35.63(10)
C13 Mo1 C1 152.71(11)
C14 Mo1 C1 157.87(10)
C4 Mo1 C1 59.00(9)
C12 Mo1 C1 118.94(11)
C5 Mo1 C3 58.34(9)
C13 Mo1 C3 98.16(10)
C14 Mo1 C3 133.20(10)
C4 Mo1 C3 34.59(10)
C12 Mo1 C3 76.82(10)
C1 Mo1 C3 57.87(9)
C5 Mo1 C2 58.16(10)
C13 Mo1 C2 118.57(11)
C14 Mo1 C2 139.98(10)
C4 Mo1 C2 58.17(9)
C12 Mo1 C2 85.35(11)
C1 Mo1 C2 34.22(10)
C3 Mo1 C2 34.92(10)
C5 Mo1 C11 139.93(10)
C13 Mo1 C11 59.32(10)
C14 Mo1 C11 58.15(10)
C4 Mo1 C11 128.78(11)
C12 Mo1 C11 35.42(10)
C1 Mo1 C11 106.21(11)
C3 Mo1 C11 94.51(10)
C2 Mo1 C11 82.52(10)
C5 Mo1 C15 155.96(10)
C13 Mo1 C15 58.89(10)
C14 Mo1 C15 34.89(10)
C4 Mo1 C15 161.57(11)
C12 Mo1 C15 57.68(10)
C1 Mo1 C15 123.41(10)
C3 Mo1 C15 128.30(10)
C2 Mo1 C15 112.21(10)
C11 Mo1 C15 33.91(10)
C5 Mo1 S1 82.99(7)
C13 Mo1 S1 82.19(8)
C14 Mo1 S1 79.37(8)
C4 Mo1 S1 80.10(7)
C12 Mo1 S1 116.30(8)
C1 Mo1 S1 116.86(8)
C3 Mo1 S1 110.90(8)
C2 Mo1 S1 137.21(7)
C11 Mo1 S1 136.76(7)
C15 Mo1 S1 110.51(8)
C5 Mo1 S2 85.08(7)
C13 Mo1 S2 124.42(8)
C14 Mo1 S2 88.40(7)
C4 Mo1 S2 119.93(7)
C12 Mo1 S2 134.42(8)
C1 Mo1 S2 79.30(6)
C3 Mo1 S2 136.98(7)
C2 Mo1 S2 108.13(8)
C11 Mo1 S2 101.70(7)
C15 Mo1 S2 77.19(7)
S1 Mo1 S2 83.37(2)
C21 S1 Mo1 102.44(8)
C22 S2 Mo1 102.38(8)
C21 S3 C25 92.00(12)
C2 C1 C5 107.7(2)
C2 C1 Mo1 73.78(16)
C5 C1 Mo1 70.10(14)
C2 C1 H1 126.2
C5 C1 H1 126.2
Mo1 C1 H1 121.7
C1 C2 C3 108.4(2)
C1 C2 Mo1 72.01(15)
C3 C2 Mo1 71.94(15)
C1 C2 H2 125.8
C3 C2 H2 125.8
Mo1 C2 H2 121.9
C4 C3 C2 108.7(3)
C4 C3 Mo1 71.54(14)
C2 C3 Mo1 73.14(15)
C4 C3 H3 125.7
C2 C3 H3 125.7
Mo1 C3 H3 121.4
C3 C4 C5 107.2(2)
C3 C4 Mo1 73.88(15)
C5 C4 Mo1 70.85(14)
C3 C4 H4 126.4
C5 C4 H4 126.4
Mo1 C4 H4 120.7
C1 C5 C4 108.0(2)
C1 C5 Mo1 74.27(15)
C4 C5 Mo1 73.26(14)
C1 C5 H5 126
C4 C5 H5 126
Mo1 C5 H5 118.4
C15 C11 C12 107.6(3)
C15 C11 Mo1 73.37(15)
C12 C11 Mo1 70.77(15)
C15 C11 H11 126.2
C12 C11 H11 126.2
Mo1 C11 H11 121.4
C13 C12 C11 108.5(3)
C13 C12 Mo1 70.86(15)
C11 C12 Mo1 73.82(15)
C13 C12 H12 125.7
C11 C12 H12 125.7
Mo1 C12 H12 121.3
C12 C13 C14 106.4(2)
C12 C13 Mo1 73.51(15)
C14 C13 Mo1 72.34(14)
C12 C13 H13 126.8
C14 C13 H13 126.8
Mo1 C13 H13 119.4
C15 C14 C13 108.3(3)
C15 C14 Mo1 75.33(14)
C13 C14 Mo1 71.48(14)
C15 C14 H14 125.8
C13 C14 H14 125.8
Mo1 C14 H14 119.2
C11 C15 C14 109.1(3)
C11 C15 Mo1 72.72(15)
C14 C15 Mo1 69.79(14)
C11 C15 H15 125.5
C14 C15 H15 125.5
Mo1 C15 H15 123.6
C22 C21 S1 123.98(18)
C22 C21 S3 110.18(18)
S1 C21 S3 125.81(14)
N23 C22 C21 113.2(2)
N23 C22 S2 123.29(18)
C21 C22 S2 123.51(18)
C25 N23 C22 115.1(2)
C25 N23 C24 122.5(2)
C22 N23 C24 122.3(2)
N23 C24 H24A 109.5
N23 C24 H24B 109.5
H24A C24 H24B 109.5
N23 C24 H24C 109.5
H24A C24 H24C 109.5
H24B C24 H24C 109.5
N23 C25 S4 127.84(19)
N23 C25 S3 109.57(17)
S4 C25 S3 122.58(15)
N31 C32 C33 175.3(3)
C36 C33 C32 122.7(2)
C36 C33 C34 123.9(2)
C32 C33 C34 113.0(2)
N32 C34 C33 174.3(3)
C33 C36 C41 123.6(2)
C33 C36 C37 123.7(2)
C41 C36 C37 112.7(2)
F37 C37 C38 118.0(2)
F37 C37 C36 118.2(2)
C38 C37 C36 123.8(2)
F38 C38 C37 117.8(2)
F38 C38 C39 118.7(2)
C37 C38 C39 123.5(2)
C38 C39 C42 123.9(2)
C38 C39 C40 112.8(2)
C42 C39 C40 123.4(2)
F40 C40 C41 117.3(2)
F40 C40 C39 118.7(2)
C41 C40 C39 123.9(2)
F41 C41 C40 117.4(2)
F41 C41 C36 119.3(2)
C40 C41 C36 123.3(2)
C39 C42 C45 122.4(2)
C39 C42 C43 124.6(2)
C45 C42 C43 113.0(2)
N44 C43 C42 174.3(3)
N45 C45 C42 176.8(3)

loop_
_geom_bond_atom_site_label_1
_geom_bond_atom_site_label_2
_geom_bond_distance
Mo1 C5 2.278(2)
Mo1 C13 2.282(2)
Mo1 C14 2.294(2)
Mo1 C4 2.309(2)
Mo1 C12 2.317(3)
Mo1 C1 2.332(2)
Mo1 C3 2.339(2)
Mo1 C2 2.354(3)
Mo1 C11 2.356(3)
Mo1 C15 2.364(2)
Mo1 S1 2.4633(7)
Mo1 S2 2.4660(6)
S1 C21 1.696(2)
S2 C22 1.706(2)
S3 C21 1.734(2)
S3 C25 1.745(3)
S4 C25 1.649(2)
C1 C2 1.379(4)
C1 C5 1.411(4)
C1 H1 0.95
C2 C3 1.408(4)
C2 H2 0.95
C3 C4 1.382(4)
C3 H3 0.95
C4 C5 1.413(4)
C4 H4 0.95
C5 H5 0.95
C11 C15 1.377(4)
C11 C12 1.422(4)
C11 H11 0.95
C12 C13 1.407(4)
C12 H12 0.95
C13 C14 1.421(4)
C13 H13 0.95
C14 C15 1.398(4)
C14 H14 0.95
C15 H15 0.95
C21 C22 1.388(3)
C22 N23 1.376(3)
N23 C25 1.370(3)
N23 C24 1.456(3)
C24 H24A 0.98
C24 H24B 0.98
C24 H24C 0.98
N31 C32 1.150(3)
C32 C33 1.422(3)
C33 C36 1.414(3)
C33 C34 1.423(3)
C34 N32 1.152(3)
C36 C41 1.415(3)
C36 C37 1.419(3)
C37 F37 1.345(3)
C37 C38 1.361(3)
C38 F38 1.340(3)
C38 C39 1.407(3)
C39 C42 1.412(3)
C39 C40 1.421(3)
C40 F40 1.351(3)
C40 C41 1.356(3)
C41 F41 1.347(2)
C42 C45 1.423(3)
C42 C43 1.427(3)
C43 N44 1.144(3)
C45 N45 1.152(3)

loop_
_geom_torsion_atom_site_label_1
_geom_torsion_atom_site_label_2
_geom_torsion_atom_site_label_3
_geom_torsion_atom_site_label_4
_geom_torsion
C5 Mo1 S1 C21 102.79(11)
C13 Mo1 S1 C21 -109.22(11)
C14 Mo1 S1 C21 -72.66(11)
C4 Mo1 S1 C21 138.97(11)
C12 Mo1 S1 C21 -119.81(11)
C1 Mo1 S1 C21 91.38(11)
C3 Mo1 S1 C21 154.98(11)
C2 Mo1 S1 C21 126.56(14)
C11 Mo1 S1 C21 -83.08(13)
C15 Mo1 S1 C21 -56.67(11)
S2 Mo1 S1 C21 16.96(8)
C5 Mo1 S2 C22 -100.03(10)
C13 Mo1 S2 C22 59.25(12)
C14 Mo1 S2 C22 62.94(11)
C4 Mo1 S2 C22 -91.07(11)
C12 Mo1 S2 C22 104.16(13)
C1 Mo1 S2 C22 -135.54(11)
C3 Mo1 S2 C22 -130.23(13)
C2 Mo1 S2 C22 -154.21(10)
C11 Mo1 S2 C22 119.92(11)
C15 Mo1 S2 C22 96.31(11)
S1 Mo1 S2 C22 -16.54(8)
C5 Mo1 C1 C2 116.2(2)
C13 Mo1 C1 C2 5.4(3)
C14 Mo1 C1 C2 -90.0(3)
C4 Mo1 C1 C2 77.84(17)
C12 Mo1 C1 C2 -12.1(2)
C3 Mo1 C1 C2 37.03(16)
C11 Mo1 C1 C2 -48.05(18)
C15 Mo1 C1 C2 -80.52(18)
S1 Mo1 C1 C2 135.90(15)
S2 Mo1 C1 C2 -147.25(16)
C13 Mo1 C1 C5 -110.8(2)
C14 Mo1 C1 C5 153.8(2)
C4 Mo1 C1 C5 -38.35(15)
C12 Mo1 C1 C5 -128.26(17)
C3 Mo1 C1 C5 -79.17(17)
C2 Mo1 C1 C5 -116.2(2)
C11 Mo1 C1 C5 -164.25(16)
C15 Mo1 C1 C5 163.28(15)
S1 Mo1 C1 C5 19.70(17)
S2 Mo1 C1 C5 96.55(15)
C5 C1 C2 C3 -0.9(3)
Mo1 C1 C2 C3 -63.17(18)
C5 C1 C2 Mo1 62.31(17)
C5 Mo1 C2 C1 -37.97(16)
C13 Mo1 C2 C1 -177.19(16)
C14 Mo1 C2 C1 144.14(17)
C4 Mo1 C2 C1 -80.49(18)
C12 Mo1 C2 C1 169.43(17)
C3 Mo1 C2 C1 -117.0(2)
C11 Mo1 C2 C1 133.92(18)
C15 Mo1 C2 C1 117.21(16)
S1 Mo1 C2 C1 -66.1(2)
S2 Mo1 C2 C1 34.01(17)
C5 Mo1 C2 C3 79.05(18)
C13 Mo1 C2 C3 -60.17(19)
C14 Mo1 C2 C3 -98.8(2)
C4 Mo1 C2 C3 36.53(16)
C12 Mo1 C2 C3 -73.55(18)
C1 Mo1 C2 C3 117.0(2)
C11 Mo1 C2 C3 -109.06(18)
C15 Mo1 C2 C3 -125.77(17)
S1 Mo1 C2 C3 51.0(2)
S2 Mo1 C2 C3 151.02(15)
C1 C2 C3 C4 0.1(3)
Mo1 C2 C3 C4 -63.13(18)
C1 C2 C3 Mo1 63.22(18)
C5 Mo1 C3 C4 38.52(16)
C13 Mo1 C3 C4 -113.31(17)
C14 Mo1 C3 C4 -123.62(17)
C12 Mo1 C3 C4 -142.03(19)
C1 Mo1 C3 C4 80.76(18)
C2 Mo1 C3 C4 117.0(2)
C11 Mo1 C3 C4 -172.92(17)
C15 Mo1 C3 C4 -169.82(15)
S1 Mo1 C3 C4 -28.59(17)
S2 Mo1 C3 C4 74.6(2)
C5 Mo1 C3 C2 -78.50(18)
C13 Mo1 C3 C2 129.67(18)
C14 Mo1 C3 C2 119.36(18)
C4 Mo1 C3 C2 -117.0(2)
C12 Mo1 C3 C2 100.95(19)
C1 Mo1 C3 C2 -36.26(17)
C11 Mo1 C3 C2 70.06(18)
C15 Mo1 C3 C2 73.2(2)
S1 Mo1 C3 C2 -145.61(15)
S2 Mo1 C3 C2 -42.4(2)
C2 C3 C4 C5 0.7(3)
Mo1 C3 C4 C5 -63.44(16)
C2 C3 C4 Mo1 64.16(18)
C5 Mo1 C4 C3 -115.3(2)
C13 Mo1 C4 C3 75.10(18)
C14 Mo1 C4 C3 95.3(2)
C12 Mo1 C4 C3 38.20(19)
C1 Mo1 C4 C3 -77.20(18)
C2 Mo1 C4 C3 -36.89(17)
C11 Mo1 C4 C3 9.1(2)
C15 Mo1 C4 C3 26.0(4)
S1 Mo1 C4 C3 153.01(17)
S2 Mo1 C4 C3 -130.63(15)
C13 Mo1 C4 C5 -169.62(16)
C14 Mo1 C4 C5 -149.43(18)
C12 Mo1 C4 C5 153.48(17)
C1 Mo1 C4 C5 38.07(16)
C3 Mo1 C4 C5 115.3(2)
C2 Mo1 C4 C5 78.39(17)
C11 Mo1 C4 C5 124.34(17)
C15 Mo1 C4 C5 141.3(3)
S1 Mo1 C4 C5 -91.72(16)
S2 Mo1 C4 C5 -15.35(18)
C2 C1 C5 C4 1.3(3)
Mo1 C1 C5 C4 66.03(16)
C2 C1 C5 Mo1 -64.72(18)
C3 C4 C5 C1 -1.3(3)
Mo1 C4 C5 C1 -66.71(17)
C3 C4 C5 Mo1 65.45(17)
C13 Mo1 C5 C1 131.95(19)
C14 Mo1 C5 C1 -147.9(3)
C4 Mo1 C5 C1 114.9(2)
C12 Mo1 C5 C1 77.0(2)
C3 Mo1 C5 C1 77.76(17)
C2 Mo1 C5 C1 36.43(15)
C11 Mo1 C5 C1 23.9(2)
C15 Mo1 C5 C1 -36.1(3)
S1 Mo1 C5 C1 -162.36(15)
S2 Mo1 C5 C1 -78.46(15)
C13 Mo1 C5 C4 17.1(3)
C14 Mo1 C5 C4 97.2(3)
C12 Mo1 C5 C4 -37.8(2)
C1 Mo1 C5 C4 -114.9(2)
C3 Mo1 C5 C4 -37.09(16)
C2 Mo1 C5 C4 -78.42(17)
C11 Mo1 C5 C4 -91.0(2)
C15 Mo1 C5 C4 -151.0(2)
S1 Mo1 C5 C4 82.78(15)
S2 Mo1 C5 C4 166.68(16)
C5 Mo1 C11 C15 -140.77(17)
C13 Mo1 C11 C15 78.80(18)
C14 Mo1 C11 C15 36.22(16)
C4 Mo1 C11 C15 170.48(15)
C12 Mo1 C11 C15 116.0(2)
C1 Mo1 C11 C15 -126.55(16)
C3 Mo1 C11 C15 175.63(17)
C2 Mo1 C11 C15 -151.50(18)
S1 Mo1 C11 C15 48.3(2)
S2 Mo1 C11 C15 -44.45(16)
C5 Mo1 C11 C12 103.2(2)
C13 Mo1 C11 C12 -37.20(17)
C14 Mo1 C11 C12 -79.78(18)
C4 Mo1 C11 C12 54.5(2)
C1 Mo1 C11 C12 117.45(17)
C3 Mo1 C11 C12 59.63(18)
C2 Mo1 C11 C12 92.50(19)
C15 Mo1 C11 C12 -116.0(2)
S1 Mo1 C11 C12 -67.7(2)
S2 Mo1 C11 C12 -160.45(16)
C15 C11 C12 C13 -1.8(3)
Mo1 C11 C12 C13 62.79(18)
C15 C11 C12 Mo1 -64.62(18)
C5 Mo1 C12 C13 125.91(19)
C14 Mo1 C12 C13 -39.15(17)
C4 Mo1 C12 C13 104.12(18)
C1 Mo1 C12 C13 166.35(16)
C3 Mo1 C12 C13 125.25(19)
C2 Mo1 C12 C13 159.58(18)
C11 Mo1 C12 C13 -116.8(3)
C15 Mo1 C12 C13 -80.40(18)
S1 Mo1 C12 C13 18.22(19)
S2 Mo1 C12 C13 -89.48(19)
C5 Mo1 C12 C11 -117.30(19)
C13 Mo1 C12 C11 116.8(3)
C14 Mo1 C12 C11 77.65(18)
C4 Mo1 C12 C11 -139.09(17)
C1 Mo1 C12 C11 -76.86(19)
C3 Mo1 C12 C11 -117.95(19)
C2 Mo1 C12 C11 -83.63(18)
C15 Mo1 C12 C11 36.39(16)
S1 Mo1 C12 C11 135.01(15)
S2 Mo1 C12 C11 27.3(2)
C11 C12 C13 C14 0.7(3)
Mo1 C12 C13 C14 65.36(17)
C11 C12 C13 Mo1 -64.70(19)
C5 Mo1 C13 C12 -97.7(2)
C14 Mo1 C13 C12 113.8(2)
C4 Mo1 C13 C12 -87.10(19)
C1 Mo1 C13 C12 -26.8(3)
C3 Mo1 C13 C12 -53.44(19)
C2 Mo1 C13 C12 -23.3(2)
C11 Mo1 C13 C12 36.98(17)
C15 Mo1 C13 C12 76.71(19)
S1 Mo1 C13 C12 -163.57(17)
S2 Mo1 C13 C12 120.04(16)
C5 Mo1 C13 C14 148.56(18)
C4 Mo1 C13 C14 159.12(16)
C12 Mo1 C13 C14 -113.8(2)
C1 Mo1 C13 C14 -140.6(2)
C3 Mo1 C13 C14 -167.23(17)
C2 Mo1 C13 C14 -137.11(16)
C11 Mo1 C13 C14 -76.81(18)
C15 Mo1 C13 C14 -37.08(16)
S1 Mo1 C13 C14 82.65(16)
S2 Mo1 C13 C14 6.3(2)
C12 C13 C14 C15 0.7(3)
Mo1 C13 C14 C15 66.89(17)
C12 C13 C14 Mo1 -66.16(18)
C5 Mo1 C14 C15 138.6(3)
C13 Mo1 C14 C15 -115.5(2)
C4 Mo1 C14 C15 -148.88(18)
C12 Mo1 C14 C15 -76.99(19)
C1 Mo1 C14 C15 13.8(4)
C3 Mo1 C14 C15 -98.0(2)
C2 Mo1 C14 C15 -47.1(2)
C11 Mo1 C14 C15 -35.19(17)
S1 Mo1 C14 C15 153.20(17)
S2 Mo1 C14 C15 69.65(16)
C5 Mo1 C14 C13 -105.9(3)
C4 Mo1 C14 C13 -33.4(3)
C12 Mo1 C14 C13 38.52(17)
C1 Mo1 C14 C13 129.3(3)
C3 Mo1 C14 C13 17.5(2)
C2 Mo1 C14 C13 68.4(2)
C11 Mo1 C14 C13 80.32(18)
C15 Mo1 C14 C13 115.5(2)
S1 Mo1 C14 C13 -91.29(16)
S2 Mo1 C14 C13 -174.84(16)
C12 C11 C15 C14 2.3(3)
Mo1 C11 C15 C14 -60.62(18)
C12 C11 C15 Mo1 62.91(18)
C13 C14 C15 C11 -1.9(3)
Mo1 C14 C15 C11 62.46(18)
C13 C14 C15 Mo1 -64.36(17)
C5 Mo1 C15 C11 91.8(3)
C13 Mo1 C15 C11 -80.18(18)
C14 Mo1 C15 C11 -118.7(2)
C4 Mo1 C15 C11 -24.1(4)
C12 Mo1 C15 C11 -38.05(17)
C1 Mo1 C15 C11 67.54(19)
C3 Mo1 C15 C11 -5.6(2)
C2 Mo1 C15 C11 30.73(19)
S1 Mo1 C15 C11 -146.90(15)
S2 Mo1 C15 C11 135.31(17)
C5 Mo1 C15 C14 -149.5(2)
C13 Mo1 C15 C14 38.48(17)
C4 Mo1 C15 C14 94.6(3)
C12 Mo1 C15 C14 80.61(18)
C1 Mo1 C15 C14 -173.80(16)
C3 Mo1 C15 C14 113.10(19)
C2 Mo1 C15 C14 149.39(17)
C11 Mo1 C15 C14 118.7(2)
S1 Mo1 C15 C14 -28.24(18)
S2 Mo1 C15 C14 -106.03(17)
Mo1 S1 C21 C22 -15.8(2)
Mo1 S1 C21 S3 166.66(13)
C25 S3 C21 C22 -1.65(18)
C25 S3 C21 S1 176.21(16)
S1 C21 C22 N23 -176.57(16)
S3 C21 C22 N23 1.3(2)
S1 C21 C22 S2 1.1(3)
S3 C21 C22 S2 179.01(13)
Mo1 S2 C22 N23 -168.31(17)
Mo1 S2 C22 C21 14.2(2)
C21 C22 N23 C25 -0.1(3)
S2 C22 N23 C25 -177.82(16)
C21 C22 N23 C24 -176.7(2)
S2 C22 N23 C24 5.7(3)
C22 N23 C25 S4 179.82(17)
C24 N23 C25 S4 -3.7(3)
C22 N23 C25 S3 -1.1(2)
C24 N23 C25 S3 175.40(16)
C21 S3 C25 N23 1.57(17)
C21 S3 C25 S4 -179.31(16)
C32 C33 C36 C41 -3.1(3)
C34 C33 C36 C41 -175.5(2)
C32 C33 C36 C37 176.5(2)
C34 C33 C36 C37 4.1(3)
C33 C36 C37 F37 2.2(3)
C41 C36 C37 F37 -178.22(18)
C33 C36 C37 C38 -178.8(2)
C41 C36 C37 C38 0.8(3)
F37 C37 C38 F38 -1.0(3)
C36 C37 C38 F38 180.0(2)
F37 C37 C38 C39 178.04(19)
C36 C37 C38 C39 -1.0(4)
F38 C38 C39 C42 -0.1(3)
C37 C38 C39 C42 -179.1(2)
F38 C38 C39 C40 179.57(19)
C37 C38 C39 C40 0.6(3)
C38 C39 C40 F40 179.00(18)
C42 C39 C40 F40 -1.4(3)
C38 C39 C40 C41 -0.1(3)
C42 C39 C40 C41 179.6(2)
F40 C40 C41 F41 0.0(3)
C39 C40 C41 F41 179.1(2)
F40 C40 C41 C36 -179.11(19)
C39 C40 C41 C36 0.0(4)
C33 C36 C41 F41 0.2(3)
C37 C36 C41 F41 -179.40(19)
C33 C36 C41 C40 179.3(2)
C37 C36 C41 C40 -0.3(3)
C38 C39 C42 C45 179.4(2)
C40 C39 C42 C45 -0.2(3)
C38 C39 C42 C43 -4.7(4)
C40 C39 C42 C43 175.7(2)

loop_
_platon_squeeze_void_nr
_platon_squeeze_void_average_x
_platon_squeeze_void_average_y
_platon_squeeze_void_average_z
_platon_squeeze_void_volume
_platon_squeeze_void_count_electrons
_platon_squeeze_void_content
1 0.000 0.327 0.249 102 15 ' '
2 0.500 0.827 0.249 102 15 ' '
3 0.000 0.673 0.749 102 15 ' '
4 0.500 0.173 0.749 102 15 ' '
